data_7201490
loop_
_publ_author_name
'Fu, Xiao-Fei'
'Yue, Yan-Feng'
'Guo, Rui'
'Li, Le-Le'
'Sun, Wei'
'Fang, Chen-Jie'
'Xu, Chun-Hu'
'Yan, Chun-Hua'

_publ_section_title
;
 An enhanced fluorescence in a tunable face-to-face \p&#x22EF;\p
 stacking assembly directed by the H-bonding
;
_journal_issue 11
_journal_name_full CrystEngComm
_journal_page_first 2268
_journal_paper_doi 10.1039/b910263a
_journal_volume 11
_journal_year 2009
_space_group_IT_number 1
_symmetry_cell_setting triclinic
_symmetry_Int_Tables_number 1
_symmetry_space_group_name_Hall 'P 1'
_symmetry_space_group_name_H-M 'P 1'
_audit_creation_date 2008-03-16
_audit_creation_method 'Materials Studio'
_cell_angle_alpha 101.8203
_cell_angle_beta 101.8405
_cell_angle_gamma 126.4502
_cell_length_a 21.6837
_cell_length_b 21.7123
_cell_length_c 21.6859
_cell_volume 7312.735
_cod_data_source_file ZIF-10.cif
_cod_data_source_block ZIF-10
_cod_original_sg_symbol_H-M P1
_cod_database_code 7201490

loop_
_symmetry_equiv_pos_as_xyz
x,y,z

loop_
_atom_site_label
_atom_site_type_symbol
_atom_site_fract_x
_atom_site_fract_y
_atom_site_fract_z
_atom_site_U_iso_or_equiv
_atom_site_adp_type
_atom_site_occupancy
C1 C 0.33065 0.59782 0.46954 0.00000 Uiso 1.00
C2 C 0.12503 0.85830 0.52636 0.00000 Uiso 1.00
C3 C 0.59959 0.12871 0.26808 0.00000 Uiso 1.00
C4 C 0.85776 0.32908 0.73162 0.00000 Uiso 1.00
C5 C 0.87022 0.39898 0.73134 0.00000 Uiso 1.00
C6 C 0.67073 0.14365 0.26793 0.00000 Uiso 1.00
C7 C 0.13843 0.87228 0.46949 0.00000 Uiso 1.00
C8 C 0.40124 0.66872 0.52687 0.00000 Uiso 1.00
C9 C 0.66932 0.40219 0.53048 0.00000 Uiso 1.00
C10 C 0.87487 0.14159 0.47355 0.00000 Uiso 1.00
C11 C 0.40039 0.87144 0.73158 0.00000 Uiso 1.00
C12 C 0.14220 0.67088 0.26852 0.00000 Uiso 1.00
C13 C 0.12966 0.60094 0.26879 0.00000 Uiso 1.00
C14 C 0.32920 0.85637 0.73175 0.00000 Uiso 1.00
C15 C 0.86161 0.12775 0.53050 0.00000 Uiso 1.00
C16 C 0.59879 0.33134 0.47310 0.00000 Uiso 1.00
H17 H 0.27377 0.58335 0.44042 0.00000 Uiso 1.00
H18 H 0.13996 0.83041 0.55486 0.00000 Uiso 1.00
H19 H 0.58578 0.14334 0.31086 0.00000 Uiso 1.00
H20 H 0.83013 0.27239 0.68907 0.00000 Uiso 1.00
H21 H 0.85439 0.41216 0.68850 0.00000 Uiso 1.00
H22 H 0.72806 0.17254 0.31054 0.00000 Uiso 1.00
H23 H 0.16621 0.85781 0.44047 0.00000 Uiso 1.00
H24 H 0.41497 0.72516 0.55565 0.00000 Uiso 1.00
H25 H 0.72618 0.41665 0.55964 0.00000 Uiso 1.00
H26 H 0.85985 0.16939 0.44501 0.00000 Uiso 1.00
H27 H 0.41427 0.85702 0.68879 0.00000 Uiso 1.00
H28 H 0.16977 0.72755 0.31107 0.00000 Uiso 1.00
H29 H 0.14534 0.58768 0.31162 0.00000 Uiso 1.00
H30 H 0.27188 0.82756 0.68916 0.00000 Uiso 1.00
H31 H 0.83394 0.14232 0.55958 0.00000 Uiso 1.00
H32 H 0.58510 0.27493 0.44429 0.00000 Uiso 1.00
C33 C 0.41643 0.45078 0.35859 0.00000 Uiso 1.00
C34 C 0.09333 0.05600 0.64376 0.00000 Uiso 1.00
C35 C 0.44948 0.09062 0.03597 0.00000 Uiso 1.00
C36 C 0.05930 0.41574 0.96521 0.00000 Uiso 1.00
C37 C 0.90534 0.54836 0.96369 0.00000 Uiso 1.00
C38 C 0.58581 0.94485 0.03487 0.00000 Uiso 1.00
C39 C 0.94156 0.90786 0.35562 0.00000 Uiso 1.00
C40 C 0.54801 0.58475 0.64097 0.00000 Uiso 1.00
C41 C 0.58354 0.54927 0.64166 0.00000 Uiso 1.00
C42 C 0.90663 0.94392 0.35618 0.00000 Uiso 1.00
C43 C 0.55041 0.90916 0.96365 0.00000 Uiso 1.00
C44 C 0.94090 0.58430 0.03491 0.00000 Uiso 1.00
C45 C 0.09483 0.45171 0.03643 0.00000 Uiso 1.00
C46 C 0.41415 0.05488 0.96475 0.00000 Uiso 1.00
C47 C 0.05847 0.09213 0.64439 0.00000 Uiso 1.00
C48 C 0.45193 0.41527 0.35910 0.00000 Uiso 1.00
H49 H 0.43632 0.50616 0.35074 0.00000 Uiso 1.00
H50 H 0.15661 0.08322 0.65174 0.00000 Uiso 1.00
H51 H 0.50502 0.15396 0.07204 0.00000 Uiso 1.00
H52 H 0.08716 0.43471 0.92957 0.00000 Uiso 1.00
H53 H 0.84176 0.49320 0.92762 0.00000 Uiso 1.00
H54 H 0.56586 0.91732 0.07045 0.00000 Uiso 1.00
H55 H 0.91346 0.84432 0.34705 0.00000 Uiso 1.00
H56 H 0.49235 0.56515 0.64825 0.00000 Uiso 1.00
H57 H 0.56364 0.49395 0.64961 0.00000 Uiso 1.00
H58 H 0.84334 0.91666 0.34816 0.00000 Uiso 1.00
H59 H 0.49486 0.84583 0.92758 0.00000 Uiso 1.00
H60 H 0.91307 0.56527 0.07055 0.00000 Uiso 1.00
H61 H 0.15841 0.50687 0.07251 0.00000 Uiso 1.00
H62 H 0.43417 0.08238 0.92917 0.00000 Uiso 1.00
H63 H 0.08662 0.15568 0.65301 0.00000 Uiso 1.00
H64 H 0.50756 0.43489 0.35175 0.00000 Uiso 1.00
C65 C 0.22917 0.40821 0.22839 0.00000 Uiso 1.00
C66 C 0.18188 -0.00127 0.76806 0.00000 Uiso 1.00
C67 C 0.41004 0.17853 0.18094 0.00000 Uiso 1.00
C68 C 0.00187 0.23163 0.82143 0.00000 Uiso 1.00
C69 C 0.82108 0.59143 0.82173 0.00000 Uiso 1.00
C70 C 0.76862 1.00169 0.18121 0.00000 Uiso 1.00
C71 C 0.99778 0.81837 0.22870 0.00000 Uiso 1.00
C72 C 0.58910 0.77064 0.76844 0.00000 Uiso 1.00
C73 C 0.77125 0.59232 0.77188 0.00000 Uiso 1.00
C74 C 0.81860 1.00148 0.23158 0.00000 Uiso 1.00
C75 C 0.58934 0.82107 0.81873 0.00000 Uiso 1.00
C76 C 0.99791 0.76793 0.17879 0.00000 Uiso 1.00
C77 C 0.17935 0.40910 0.17854 0.00000 Uiso 1.00
C78 C 0.23189 -0.00150 0.81839 0.00000 Uiso 1.00
C79 C 0.00199 0.18123 0.77148 0.00000 Uiso 1.00
C80 C 0.41028 0.22893 0.23126 0.00000 Uiso 1.00
H81 H 0.27737 0.40576 0.22857 0.00000 Uiso 1.00
H82 H 0.18039 0.04733 0.76759 0.00000 Uiso 1.00
H83 H 0.40862 0.17640 0.13059 0.00000 Uiso 1.00
H84 H 0.04984 0.28021 0.87229 0.00000 Uiso 1.00
H85 H 0.82385 0.59348 0.87233 0.00000 Uiso 1.00
H86 H 0.71972 0.95347 0.13053 0.00000 Uiso 1.00
H87 H 0.94950 0.82070 0.22855 0.00000 Uiso 1.00
H88 H 0.58991 0.72139 0.76768 0.00000 Uiso 1.00
H89 H 0.72329 0.59511 0.77183 0.00000 Uiso 1.00
H90 H 0.82040 0.95305 0.23195 0.00000 Uiso 1.00
H91 H 0.59038 0.82299 0.86897 0.00000 Uiso 1.00
H92 H 0.94983 0.71910 0.12805 0.00000 Uiso 1.00
H93 H 0.17681 0.40737 0.12804 0.00000 Uiso 1.00
H94 H 0.28112 0.04687 0.86892 0.00000 Uiso 1.00
H95 H 0.05015 0.17870 0.77168 0.00000 Uiso 1.00
H96 H 0.40906 0.27791 0.23193 0.00000 Uiso 1.00
C97 C 0.18414 0.36553 0.47524 0.00000 Uiso 1.00
C98 C 0.88569 0.70412 0.52398 0.00000 Uiso 1.00
C99 C 0.36449 0.88991 0.18654 0.00000 Uiso 1.00
C100 C 0.70642 0.18061 0.81398 0.00000 Uiso 1.00
C101 C 0.10662 0.63200 0.81297 0.00000 Uiso 1.00
C102 C 0.82280 0.29765 0.18688 0.00000 Uiso 1.00
C103 C 0.29251 0.11067 0.47516 0.00000 Uiso 1.00
C104 C 0.63684 0.81892 0.52419 0.00000 Uiso 1.00
C105 C 0.81546 0.63448 0.52471 0.00000 Uiso 1.00
C106 C 0.11386 0.29587 0.47589 0.00000 Uiso 1.00
C107 C 0.63572 0.11042 0.81371 0.00000 Uiso 1.00
C108 C 0.29388 0.81979 0.18643 0.00000 Uiso 1.00
C109 C 0.89321 0.36778 0.18679 0.00000 Uiso 1.00
C110 C 0.17696 0.70207 0.81277 0.00000 Uiso 1.00
C111 C 0.70752 0.88952 0.52483 0.00000 Uiso 1.00
C112 C 0.36318 0.18124 0.47577 0.00000 Uiso 1.00
H113 H 0.23549 0.42756 0.51584 0.00000 Uiso 1.00
H114 H 0.90552 0.71292 0.48258 0.00000 Uiso 1.00
H115 H 0.42686 0.91179 0.19967 0.00000 Uiso 1.00
H116 H 0.71593 0.23013 0.80113 0.00000 Uiso 1.00
H117 H 0.08404 0.56945 0.79976 0.00000 Uiso 1.00
H118 H 0.77380 0.28895 0.20025 0.00000 Uiso 1.00
H119 H 0.28252 0.08953 0.51578 0.00000 Uiso 1.00
H120 H 0.57499 0.76842 0.48298 0.00000 Uiso 1.00
H121 H 0.76396 0.57250 0.48409 0.00000 Uiso 1.00
H122 H 0.09381 0.28710 0.51719 0.00000 Uiso 1.00
H123 H 0.57339 0.08863 0.80064 0.00000 Uiso 1.00
H124 H 0.28449 0.77044 0.19951 0.00000 Uiso 1.00
H125 H 0.91576 0.43032 0.20002 0.00000 Uiso 1.00
H126 H 0.22587 0.71070 0.79928 0.00000 Uiso 1.00
H127 H 0.71752 0.91077 0.48427 0.00000 Uiso 1.00
H128 H 0.42500 0.23181 0.51699 0.00000 Uiso 1.00
N129 N 0.34265 0.54212 0.45170 0.00000 Uiso 1.00
N130 N 0.08690 0.88761 0.54477 0.00000 Uiso 1.00
N131 N 0.54261 0.08952 0.20028 0.00000 Uiso 1.00
N132 N 0.88846 0.34165 0.79954 0.00000 Uiso 1.00
N133 N 0.90866 0.45558 0.79910 0.00000 Uiso 1.00
N134 N 0.65863 0.11382 0.20004 0.00000 Uiso 1.00
N135 N 0.10871 0.91036 0.45198 0.00000 Uiso 1.00
N136 N 0.45773 0.65768 0.54526 0.00000 Uiso 1.00
N137 N 0.65728 0.45786 0.54834 0.00000 Uiso 1.00
N138 N 0.91296 0.11224 0.45512 0.00000 Uiso 1.00
N139 N 0.45732 0.91047 0.79937 0.00000 Uiso 1.00
N140 N 0.11170 0.65840 0.20060 0.00000 Uiso 1.00
N141 N 0.09137 0.54441 0.20103 0.00000 Uiso 1.00
N142 N 0.34123 0.88596 0.79964 0.00000 Uiso 1.00
N143 N 0.89137 0.08971 0.54803 0.00000 Uiso 1.00
N144 N 0.54230 0.34236 0.45468 0.00000 Uiso 1.00
N145 N 0.34576 0.40296 0.37145 0.00000 Uiso 1.00
N146 N 0.03135 0.97215 0.62946 0.00000 Uiso 1.00
N147 N 0.40124 0.02942 0.05814 0.00000 Uiso 1.00
N148 N 0.97511 0.34606 0.94242 0.00000 Uiso 1.00
N149 N 0.96710 0.59537 0.94152 0.00000 Uiso 1.00
N150 N 0.65634 0.02865 0.05769 0.00000 Uiso 1.00
N151 N 0.02554 0.96892 0.36952 0.00000 Uiso 1.00
N152 N 0.59626 0.65490 0.62767 0.00000 Uiso 1.00
N153 N 0.65422 0.59702 0.62879 0.00000 Uiso 1.00
N154 N 0.96858 0.02776 0.37043 0.00000 Uiso 1.00
N155 N 0.59857 0.97039 0.94148 0.00000 Uiso 1.00
N156 N 0.02509 0.65400 0.05769 0.00000 Uiso 1.00
N157 N 0.03304 0.40474 0.05859 0.00000 Uiso 1.00
N158 N 0.34359 0.97110 0.94193 0.00000 Uiso 1.00
N159 N 0.97448 0.03110 0.63050 0.00000 Uiso 1.00
N160 N 0.40367 0.34503 0.37228 0.00000 Uiso 1.00
N161 N 0.20773 0.41029 0.28396 0.00000 Uiso 1.00
N162 N 0.12724 0.92106 0.71261 0.00000 Uiso 1.00
N163 N 0.41095 0.12448 0.20433 0.00000 Uiso 1.00
N164 N 0.92471 0.21006 0.79681 0.00000 Uiso 1.00
N165 N 0.87352 0.58821 0.79737 0.00000 Uiso 1.00
N166 N 0.79119 0.07925 0.20503 0.00000 Uiso 1.00
N167 N 0.07503 0.87211 0.28467 0.00000 Uiso 1.00
N168 N 0.58861 0.79321 0.71343 0.00000 Uiso 1.00
N169 N 0.79232 0.58972 0.71613 0.00000 Uiso 1.00
N170 N 0.87273 0.07892 0.28724 0.00000 Uiso 1.00
N171 N 0.58902 0.87548 0.79548 0.00000 Uiso 1.00
N172 N 0.07525 0.78985 0.20328 0.00000 Uiso 1.00
N173 N 0.12655 0.41180 0.20270 0.00000 Uiso 1.00
N174 N 0.20882 0.92069 0.79475 0.00000 Uiso 1.00
N175 N 0.92492 0.12786 0.71536 0.00000 Uiso 1.00
N176 N 0.41138 0.20672 0.28644 0.00000 Uiso 1.00
N177 N 0.18082 0.34522 0.40932 0.00000 Uiso 1.00
N178 N 0.93359 0.76834 0.58955 0.00000 Uiso 1.00
N179 N 0.34460 0.93442 0.16628 0.00000 Uiso 1.00
N180 N 0.77076 0.18017 0.83415 0.00000 Uiso 1.00
N181 N 0.06290 0.65276 0.83375 0.00000 Uiso 1.00
N182 N 0.82218 0.23270 0.16627 0.00000 Uiso 1.00
N183 N 0.22902 0.06441 0.40932 0.00000 Uiso 1.00
N184 N 0.65576 0.82051 0.58958 0.00000 Uiso 1.00
N185 N 0.81904 0.65473 0.59072 0.00000 Uiso 1.00
N186 N 0.06619 0.23158 0.41039 0.00000 Uiso 1.00
N187 N 0.65545 0.06568 0.83369 0.00000 Uiso 1.00
N188 N 0.22943 0.82006 0.16610 0.00000 Uiso 1.00
N189 N 0.93705 0.34711 0.16615 0.00000 Uiso 1.00
N190 N 0.17766 0.76707 0.83343 0.00000 Uiso 1.00
N191 N 0.77103 0.93567 0.59064 0.00000 Uiso 1.00
N192 N 0.34428 0.17952 0.41032 0.00000 Uiso 1.00
Zn193 Zn 0.26655 0.42340 0.37719 0.00000 Uiso 1.00
Zn194 Zn 0.04438 0.88585 0.62013 0.00000 Uiso 1.00
Zn195 Zn 0.42330 0.04398 0.15794 0.00000 Uiso 1.00
Zn196 Zn 0.88909 0.26724 0.84258 0.00000 Uiso 1.00
Zn197 Zn 0.95300 0.57397 0.84192 0.00000 Uiso 1.00
Zn198 Zn 0.73428 0.11461 0.15777 0.00000 Uiso 1.00
Zn199 Zn 0.11064 0.95421 0.37751 0.00000 Uiso 1.00
Zn200 Zn 0.57621 0.73404 0.62049 0.00000 Uiso 1.00
Zn201 Zn 0.73339 0.57655 0.62291 0.00000 Uiso 1.00
Zn202 Zn 0.95544 0.11400 0.37975 0.00000 Uiso 1.00
Zn203 Zn 0.57658 0.95593 0.84166 0.00000 Uiso 1.00
Zn204 Zn 0.11108 0.73283 0.15759 0.00000 Uiso 1.00
Zn205 Zn 0.04705 0.42602 0.15816 0.00000 Uiso 1.00
Zn206 Zn 0.26554 0.88509 0.84183 0.00000 Uiso 1.00
Zn207 Zn 0.88943 0.04586 0.62250 0.00000 Uiso 1.00
Zn208 Zn 0.42382 0.26594 0.37937 0.00000 Uiso 1.00
C209 C 0.41972 0.58085 0.49863 0.00000 Uiso 1.00
C210 C 0.07845 0.91822 0.49862 0.00000 Uiso 1.00
C211 C 0.58094 0.08200 0.16146 0.00000 Uiso 1.00
C212 C 0.91828 0.41834 0.83802 0.00000 Uiso 1.00
C213 C 0.58024 0.41915 0.50135 0.00000 Uiso 1.00
C214 C 0.92152 0.08174 0.50133 0.00000 Uiso 1.00
C215 C 0.41892 0.91778 0.83821 0.00000 Uiso 1.00
C216 C 0.08192 0.58174 0.16211 0.00000 Uiso 1.00
H217 H 0.44791 0.55336 0.49888 0.00000 Uiso 1.00
H218 H 0.05062 0.94605 0.49905 0.00000 Uiso 1.00
H219 H 0.55257 0.05369 0.10561 0.00000 Uiso 1.00
H220 H 0.94660 0.44673 0.89388 0.00000 Uiso 1.00
H221 H 0.55202 0.44661 0.50110 0.00000 Uiso 1.00
H222 H 0.94937 0.05391 0.50090 0.00000 Uiso 1.00
H223 H 0.44723 0.94595 0.89407 0.00000 Uiso 1.00
H224 H 0.05373 0.55343 0.10626 0.00000 Uiso 1.00
C225 C 0.34089 0.34042 0.37944 0.00000 Uiso 1.00
C226 C 0.96123 0.96024 0.62188 0.00000 Uiso 1.00
C227 C 0.33858 0.95888 0.99987 0.00000 Uiso 1.00
C228 C 0.96242 0.34216 0.00035 0.00000 Uiso 1.00
C229 C 0.03774 0.65794 -0.00024 0.00000 Uiso 1.00
C230 C 0.66126 0.04091 0.99975 0.00000 Uiso 1.00
C231 C 0.03873 0.03973 0.37807 0.00000 Uiso 1.00
C232 C 0.65907 0.65949 0.62064 0.00000 Uiso 1.00
H233 H 0.29258 0.29248 0.39097 0.00000 Uiso 1.00
H234 H 0.90102 0.90049 0.60965 0.00000 Uiso 1.00
H235 H 0.29021 0.89915 0.99968 0.00000 Uiso 1.00
H236 H 0.90228 0.29464 0.00015 0.00000 Uiso 1.00
H237 H 0.09785 0.70548 -0.00007 0.00000 Uiso 1.00
H238 H 0.70960 0.10066 0.99995 0.00000 Uiso 1.00
H239 H 0.09892 0.09949 0.39029 0.00000 Uiso 1.00
H240 H 0.70740 0.70737 0.60908 0.00000 Uiso 1.00
C241 C 0.14582 0.41237 0.26612 0.00000 Uiso 1.00
C242 C 0.14579 0.87637 0.73105 0.00000 Uiso 1.00
C243 C 0.41171 0.14370 0.26787 0.00000 Uiso 1.00
C244 C 0.88066 0.14751 0.73298 0.00000 Uiso 1.00
C245 C 0.85403 0.58736 0.73385 0.00000 Uiso 1.00
C246 C 0.85391 0.12346 0.26888 0.00000 Uiso 1.00
C247 C 0.11939 0.85263 0.26700 0.00000 Uiso 1.00
C248 C 0.58862 0.85644 0.73207 0.00000 Uiso 1.00
H249 H 0.11415 0.41276 0.29831 0.00000 Uiso 1.00
H250 H 0.11298 0.81201 0.69896 0.00000 Uiso 1.00
H251 H 0.41102 0.11126 0.29961 0.00000 Uiso 1.00
H252 H 0.81679 0.11582 0.70020 0.00000 Uiso 1.00
H253 H 0.88539 0.58652 0.70150 0.00000 Uiso 1.00
H254 H 0.88634 0.18764 0.30114 0.00000 Uiso 1.00
H255 H 0.18341 0.88463 0.29965 0.00000 Uiso 1.00
H256 H 0.58980 0.88919 0.70049 0.00000 Uiso 1.00
C257 C 0.10890 0.26418 0.37218 0.00000 Uiso 1.00
C258 C 0.89107 0.73572 0.62785 0.00000 Uiso 1.00
C259 C 0.26286 0.89013 0.15462 0.00000 Uiso 1.00
C260 C 0.73719 0.10993 0.84537 0.00000 Uiso 1.00
C261 C 0.10788 0.73447 0.84540 0.00000 Uiso 1.00
C262 C 0.89207 0.26539 0.15446 0.00000 Uiso 1.00
C263 C 0.26307 0.10819 0.37219 0.00000 Uiso 1.00
C264 C 0.73700 0.89180 0.62773 0.00000 Uiso 1.00
H265 H 0.08754 0.22976 0.31798 0.00000 Uiso 1.00
H266 H 0.91264 0.77009 0.68212 0.00000 Uiso 1.00
H267 H 0.22848 0.90909 0.13878 0.00000 Uiso 1.00
H268 H 0.77148 0.09083 0.86105 0.00000 Uiso 1.00
H269 H 0.08967 0.76945 0.86164 0.00000 Uiso 1.00
H270 H 0.91038 0.23048 0.13833 0.00000 Uiso 1.00
H271 H 0.22958 0.08801 0.31802 0.00000 Uiso 1.00
H272 H 0.77051 0.91189 0.68187 0.00000 Uiso 1.00
